data_1548335
loop_
_publ_author_name
'Stephane Diring'
'Dan Ohtan Wang'
'Chiwon Kim'
'Mio Kondo'
'Yong Chen'
'Susumu Kitagawa'
'Ken-ichiro Kamei'
'Shuhei Furukawa'

_publ_section_title
;
 Localized cell stimulation by nitric oxide using a photoactive porous
 coordination polymer platform
;
_journal_name_full 'Nature Communications'
_journal_page_first 2684
_journal_paper_doi 10.1038/ncomms3684
_journal_volume 4
_journal_year 2013
_chemical_absolute_configuration ad
_chemical_compound_source 'synthesis as described'
_chemical_formula_moiety 'C6 H4 N6 O4 Zn1'
_chemical_formula_sum 'C6 H4 N6 O4 Zn'
_chemical_formula_weight 289.52
_chemical_name_systematic
;
 NOF-1
;
_space_group_IT_number 217
_symmetry_cell_setting cubic
_symmetry_Int_Tables_number 217
_symmetry_space_group_name_Hall 'I -4 2 3'
_symmetry_space_group_name_H-M 'I -4 3 m'
_atom_sites_solution_hydrogens geom
_atom_sites_solution_primary direct
_atom_sites_solution_secondary difmap
_cell_angle_alpha 90
_cell_angle_beta 90
_cell_angle_gamma 90
_cell_formula_units_Z 12
_cell_length_a 17.0000(11)
_cell_length_b 17.0000(11)
_cell_length_c 17.0000(11)
_cell_measurement_reflns_used 7192
_cell_measurement_temperature 135(2)
_cell_measurement_theta_max 30.8706
_cell_measurement_theta_min 2.8704
_cell_measurement_wavelength 0.71073
_cell_volume 4913.0(6)
_computing_cell_refinement 'CrystalClear (Rigaku Inc., 2008)'
_computing_data_collection 'CrystalClear (Rigaku Inc., 2008)'
_computing_data_reduction 'CrystalClear (Rigaku Inc., 2008)'
_computing_publication_material 'WinGX publication routines (Farrugia, 1999)'
_computing_structure_refinement 'SHELXL-97 (Sheldrick, 2008)'
_computing_structure_solution 'SIR92 (Giacovazzo et al, 1993)'
_diffrn_ambient_temperature 135(2)
_diffrn_detector_area_resol_mean 7.111
_diffrn_measured_fraction_theta_full 0.985
_diffrn_measured_fraction_theta_max 0.985
_diffrn_measurement_device_type 'Rigaku Saturn724'
_diffrn_measurement_method \w
_diffrn_radiation_monochromator confocal
_diffrn_radiation_type MoK\a
_diffrn_radiation_wavelength 0.71075
_diffrn_reflns_av_R_equivalents 0.0603
_diffrn_reflns_av_unetI/netI 0.0194
_diffrn_reflns_limit_h_max 22
_diffrn_reflns_limit_h_min -18
_diffrn_reflns_limit_k_max 22
_diffrn_reflns_limit_k_min -22
_diffrn_reflns_limit_l_max 17
_diffrn_reflns_limit_l_min -22
_diffrn_reflns_number 19155
_diffrn_reflns_theta_full 27.44
_diffrn_reflns_theta_max 27.44
_diffrn_reflns_theta_min 2.94
_exptl_absorpt_coefficient_mu 1.509
_exptl_absorpt_correction_T_max 1.0000
_exptl_absorpt_correction_T_min 0.7990
_exptl_absorpt_correction_type multi-scan
_exptl_absorpt_process_details 'REQAB (Rigaku, 1998)'
_exptl_crystal_colour colorless
_exptl_crystal_density_diffrn 1.174
_exptl_crystal_density_method 'not measured'
_exptl_crystal_description prism
_exptl_crystal_F_000 1728
_exptl_crystal_size_max 0.2
_exptl_crystal_size_mid 0.1
_exptl_crystal_size_min 0.1
_platon_squeeze_details
;
;
_refine_diff_density_max 0.897
_refine_diff_density_min -0.649
_refine_diff_density_rms 0.184
_refine_ls_abs_structure_details 'Flack H D (1983), Acta Cryst. A39, 876-881'
_refine_ls_abs_structure_Flack 0.08(4)
_refine_ls_extinction_method none
_refine_ls_goodness_of_fit_ref 1.231
_refine_ls_hydrogen_treatment constr
_refine_ls_matrix_type full
_refine_ls_number_parameters 42
_refine_ls_number_reflns 1063
_refine_ls_number_restraints 0
_refine_ls_restrained_S_all 1.231
_refine_ls_R_factor_all 0.0747
_refine_ls_R_factor_gt 0.0746
_refine_ls_shift/su_max 0
_refine_ls_shift/su_mean 0
_refine_ls_structure_factor_coef Fsqd
_refine_ls_weighting_details 'calc w=1/[\s^2^(Fo^2^)+(0.1277P)^2^+0.0000P] where P=(Fo^2^+2Fc^2^)/3'
_refine_ls_weighting_scheme calc
_refine_ls_wR_factor_gt 0.1731
_refine_ls_wR_factor_ref 0.1731
_reflns_number_gt 1060
_reflns_number_total 1063
_reflns_threshold_expression >2\s(I)
_cod_data_source_file ncomms3684-s4.cif
_cod_data_source_block NOF-1
_cod_depositor_comments
;
The following automatic conversions were performed:

'_exptl_absorpt_correction_type' value 'Multi-scan' changed to
'multi-scan' according to the built-in table from CIF Core dictionary
named 'cif_core.dic' version 2.4.1 from 2010-06-29.

Automatic conversion script
Id: cif_fix_values 5376 2017-05-30 11:51:03Z andrius 
;
_cod_database_code 1548335

loop_
_symmetry_equiv_pos_as_xyz
'x, y, z'
'x, -y, -z'
'-x, -y, z'
'-x, y, -z'
'y, -x, -z'
'-y, -x, z'
'-y, x, -z'
'y, x, z'
'y, z, x'
'-y, -z, x'
'y, -z, -x'
'-y, z, -x'
'z, -y, -x'
'z, y, x'
'-z, y, -x'
'-z, -y, x'
'z, x, y'
'-z, x, -y'
'-z, -x, y'
'z, -x, -y'
'x, z, y'
'x, -z, -y'
'-x, z, -y'
'-x, -z, y'
'x+1/2, y+1/2, z+1/2'
'x+1/2, -y+1/2, -z+1/2'
'-x+1/2, -y+1/2, z+1/2'
'-x+1/2, y+1/2, -z+1/2'
'y+1/2, -x+1/2, -z+1/2'
'-y+1/2, -x+1/2, z+1/2'
'-y+1/2, x+1/2, -z+1/2'
'y+1/2, x+1/2, z+1/2'
'y+1/2, z+1/2, x+1/2'
'-y+1/2, -z+1/2, x+1/2'
'y+1/2, -z+1/2, -x+1/2'
'-y+1/2, z+1/2, -x+1/2'
'z+1/2, -y+1/2, -x+1/2'
'z+1/2, y+1/2, x+1/2'
'-z+1/2, y+1/2, -x+1/2'
'-z+1/2, -y+1/2, x+1/2'
'z+1/2, x+1/2, y+1/2'
'-z+1/2, x+1/2, -y+1/2'
'-z+1/2, -x+1/2, y+1/2'
'z+1/2, -x+1/2, -y+1/2'
'x+1/2, z+1/2, y+1/2'
'x+1/2, -z+1/2, -y+1/2'
'-x+1/2, z+1/2, -y+1/2'
'-x+1/2, -z+1/2, y+1/2'

loop_
_atom_site_label
_atom_site_type_symbol
_atom_site_fract_x
_atom_site_fract_y
_atom_site_fract_z
_atom_site_U_iso_or_equiv
_atom_site_adp_type
_atom_site_occupancy
_atom_site_symmetry_multiplicity
_atom_site_calc_flag
_atom_site_refinement_flags
_atom_site_disorder_assembly
_atom_site_disorder_group
Zn1 Zn 0.5 0.25 0 0.0594(3) Uani 1 4 d S . .
C1 C 0.3732(2) 0.3732(2) -0.0127(3) 0.0614(14) Uani 1 2 d S . .
C2 C 0.3481(4) 0.2961(4) 0.0764(4) 0.0952(17) Uani 1 1 d . . .
H1 H 0.3503 0.2535 0.1124 0.114 Uiso 1 1 calc R . .
N1 N 0.4008(2) 0.3088(2) 0.01814(17) 0.0680(9) Uani 1 1 d . . .
N2 N 0.4103(3) 0.4103(3) -0.0764(4) 0.0745(13) Uani 1 2 d S . .
O1 O 0.3801(3) 0.4688(3) -0.1030(3) 0.0969(13) Uani 1 1 d . . .

loop_
_atom_site_aniso_label
_atom_site_aniso_U_11
_atom_site_aniso_U_22
_atom_site_aniso_U_33
_atom_site_aniso_U_23
_atom_site_aniso_U_13
_atom_site_aniso_U_12
Zn1 0.0616(4) 0.0551(4) 0.0616(4) 0 0 0
C1 0.0611(15) 0.0611(15) 0.062(4) -0.0001(15) -0.0001(15) 0.0019(18)
C2 0.094(3) 0.094(4) 0.098(3) 0.032(3) 0.031(3) 0.021(3)
N1 0.0724(17) 0.0680(16) 0.064(2) 0.0064(13) 0.0064(13) 0.0094(15)
N2 0.0720(19) 0.0720(19) 0.080(3) 0.0067(18) 0.0067(18) 0.004(2)
O1 0.096(3) 0.089(2) 0.105(3) 0.038(2) 0.026(2) 0.021(2)

loop_
_atom_type_symbol
_atom_type_description
_atom_type_scat_dispersion_real
_atom_type_scat_dispersion_imag
_atom_type_scat_source
C C 0.0033 0.0016 'International Tables Vol C Tables 4.2.6.8 and 6.1.1.4'
H H 0 0 'International Tables Vol C Tables 4.2.6.8 and 6.1.1.4'
N N 0.0061 0.0033 'International Tables Vol C Tables 4.2.6.8 and 6.1.1.4'
O O 0.0106 0.006 'International Tables Vol C Tables 4.2.6.8 and 6.1.1.4'
Zn Zn 0.2839 1.4301 'International Tables Vol C Tables 4.2.6.8 and 6.1.1.4'

loop_
_geom_angle_atom_site_label_1
_geom_angle_atom_site_label_2
_geom_angle_atom_site_label_3
_geom_angle
_geom_angle_site_symmetry_1
_geom_angle_site_symmetry_3
N1 Zn1 N1 104.71(11) 40_554 4_655
N1 Zn1 N1 104.71(11) 40_554 .
N1 Zn1 N1 119.5(2) 4_655 .
N1 Zn1 N1 119.5(2) 40_554 37
N1 Zn1 N1 104.71(11) 4_655 37
N1 Zn1 N1 104.71(11) . 37
N1 C1 N1 116.4(5) 8 .
N1 C1 N2 121.8(3) 8 .
N1 C1 N2 121.8(3) . .
C2 C2 N1 110.8(3) 8 .
C2 C2 H1 124.6 8 .
N1 C2 H1 124.6 . .
C1 N1 C2 101.0(4) . .
C1 N1 Zn1 131.9(3) . .
C2 N1 Zn1 126.6(3) . .
O1 N2 O1 123.9(6) . 8
O1 N2 C1 118.0(3) . .
O1 N2 C1 118.0(3) 8 .

loop_
_geom_bond_atom_site_label_1
_geom_bond_atom_site_label_2
_geom_bond_distance
_geom_bond_site_symmetry_2
Zn1 N1 1.985(4) 40_554
Zn1 N1 1.985(4) 4_655
Zn1 N1 1.985(4) .
Zn1 N1 1.985(4) 37
C1 N1 1.300(4) 8
C1 N1 1.300(4) .
C1 N2 1.402(8) .
C2 C2 1.250(12) 8
C2 N1 1.352(7) .
C2 H1 0.95 .
N2 O1 1.208(4) .
N2 O1 1.208(4) 8

loop_
_platon_squeeze_void_nr
_platon_squeeze_void_average_x
_platon_squeeze_void_average_y
_platon_squeeze_void_average_z
_platon_squeeze_void_volume
_platon_squeeze_void_count_electrons
1 -0.009 -0.005 -0.003 2406.8 35.0
